data_2310902
loop_
_publ_author_name
'Ferro, R.'
'Rambaldi, G.'

_publ_section_title
;
 The phase D102 type in the thorium-rhodium alloy system
;
_journal_name_full 'Acta Crystallographica (1,1948-23,1967)'
_journal_page_first 1094
_journal_page_last 1094
_journal_volume 14
_journal_year 1961
_chemical_formula_sum 'Rh3 Th7'
_space_group_IT_number 186
_symmetry_space_group_name_Hall 'P 6c -2c'
_symmetry_space_group_name_H-M 'P 63 m c'
_cell_angle_alpha 90
_cell_angle_beta 90
_cell_angle_gamma 120
_cell_formula_units_Z 2
_cell_length_a 10.028
_cell_length_b 10.028
_cell_length_c 6.293
_cell_volume 548.046
_citation_journal_id_ASTM ACCRA9
_cod_data_source_file Ferro_ACCRA9_1961_1656.cif
_cod_data_source_block Rh3Th7
_cod_database_code 2310902

loop_
_symmetry_equiv_pos_as_xyz
x,y,z
x-y,x,z+1/2
-y,x-y,z
-x,-y,z+1/2
-x+y,-x,z
y,-x+y,z+1/2
y,x,z+1/2
-x+y,y,z
-x,-x+y,z+1/2
-y,-x,z
x-y,-y,z+1/2
x,x-y,z

loop_
_atom_site_label
_atom_site_type_symbol
_atom_site_fract_x
_atom_site_fract_y
_atom_site_fract_z
_atom_site_occupancy
_atom_site_U_iso_or_equiv
Th3 Th 0.544 0.456 0.03 1 0.0
Th1 Th 0.3333 0.6667 0.06 1 0.0
Rh1 Rh 0.815 0.185 0.31 1 0.0
Th2 Th 0.126 0.874 0.25 1 0.0
